data_2203530
loop_
_publ_author_name
'Fraser, Stewart'
'Parsons, Simon'

_publ_section_title
;
 (Chloromethyl)trimethylsilane at 160K
;
_journal_issue 4
_journal_name_full 'Acta Crystallographica Section E'
_journal_page_first o564
_journal_page_last o565
_journal_paper_doi 10.1107/S1600536804005276
_journal_volume 60
_journal_year 2004
_chemical_formula_iupac 'C4 H11 Cl1 Si1'
_chemical_formula_moiety 'C4 H11 Cl1 Si1'
_chemical_formula_sum 'C4 H11 Cl Si'
_chemical_formula_weight 122.67
_chemical_melting_point 182.8
_chemical_name_systematic
;
(Chloromethyl)trimethylsilane
;
_space_group_IT_number 33
_symmetry_cell_setting orthorhombic
_symmetry_space_group_name_Hall 'P 2c -2n'
_symmetry_space_group_name_H-M 'P n a 21'
_atom_sites_solution_hydrogens geom
_atom_sites_solution_primary Patterson
_atom_sites_solution_secondary difmap
_cell_angle_alpha 90
_cell_angle_beta 90
_cell_angle_gamma 90
_cell_formula_units_Z 4
_cell_length_a 13.8776(13)
_cell_length_b 6.3855(9)
_cell_length_c 8.4000(10)
_cell_measurement_reflns_used 72
_cell_measurement_temperature 160
_cell_measurement_theta_max 16
_cell_measurement_theta_min 15
_cell_volume 744.37(15)
_computing_cell_refinement DIF4
_computing_data_collection 'DIF4 (Stoe & Cie, 1990)'
_computing_data_reduction 'REDU4 (Stoe & Cie, 1990)'
_computing_molecular_graphics 'CAMERON (Watkin et al., 1996) and XP (Sheldrick, 1997)'
_computing_publication_material
;
CRYSTALS, EnCIFer (CCDC, 2003) and PLATON (Spek, 2003) used within WinGX
(Farrugia, 1999)
;
_computing_structure_refinement 'CRYSTALS (Betteridge et al., 2003)'
_computing_structure_solution 'DIRDIF (Beurskens et al., 1996)'
_diffrn_ambient_temperature 160
_diffrn_measured_fraction_theta_full 1.000
_diffrn_measured_fraction_theta_max 1.000
_diffrn_measurement_device_type
;
Stoe STADI-4 diffractometer equipped with an Oxford Cryosystems
low-temperature device (Cosier & Glazer, 1986)
;
_diffrn_measurement_method \w-\q
_diffrn_radiation_monochromator graphite
_diffrn_radiation_type 'Mo K\a'
_diffrn_radiation_wavelength 0.71073
_diffrn_reflns_av_R_equivalents 0.030
_diffrn_reflns_limit_h_max 16
_diffrn_reflns_limit_h_min -1
_diffrn_reflns_limit_k_max 7
_diffrn_reflns_limit_k_min -7
_diffrn_reflns_limit_l_max 9
_diffrn_reflns_limit_l_min -9
_diffrn_reflns_number 3768
_diffrn_reflns_theta_full 25.0
_diffrn_reflns_theta_max 25.0
_diffrn_reflns_theta_min 2.5
_diffrn_standards_decay_% 0.00
_diffrn_standards_interval_count 0
_diffrn_standards_interval_time 60
_diffrn_standards_number 3
_exptl_absorpt_coefficient_mu 0.56
_exptl_absorpt_correction_T_max 0.804
_exptl_absorpt_correction_T_min 0.741
_exptl_absorpt_correction_type '\y scan'
_exptl_absorpt_process_details
;
Azimuthal absorption correction (North et al., 1968)
applied using XPREP (Sheldrick, 1997)
;
_exptl_crystal_colour colourless
_exptl_crystal_density_diffrn 1.095
_exptl_crystal_density_meas ?
_exptl_crystal_density_method .
_exptl_crystal_description cylinder
_exptl_crystal_F_000 264
_exptl_crystal_size_max 0.50
_exptl_crystal_size_mid 0.39
_exptl_crystal_size_min 0.39
_exptl_crystal_size_rad 0.39
_refine_diff_density_max 0.43
_refine_diff_density_min -0.32
_refine_ls_abs_structure_details 'Flack (1983), 602 Friedel pairs'
_refine_ls_abs_structure_Flack -0.17(17)
_refine_ls_extinction_method none
_refine_ls_goodness_of_fit_ref 1.02
_refine_ls_hydrogen_treatment constr
_refine_ls_matrix_type full
_refine_ls_number_parameters 56
_refine_ls_number_reflns 1305
_refine_ls_number_restraints 1
_refine_ls_R_factor_all 0.044
_refine_ls_R_factor_gt 0.040
_refine_ls_shift/su_max 0.001
_refine_ls_structure_factor_coef Fsqd
_refine_ls_weighting_details
;
w = 1/[\s^2^(F*)+(0.0706P)^2^+0.41P] where P=0.333*max(Fo^2^,0) +
(1-0.333)Fc^2^ (SHELXL97; Sheldrick, 1997)
;
_refine_ls_weighting_scheme calc
_refine_ls_wR_factor_all 0.115
_refine_ls_wR_factor_gt 0.112
_refine_ls_wR_factor_ref 0.115
_reflns_number_gt 1186
_reflns_number_total 1306
_reflns_threshold_expression I>2\s(I)
_cod_data_source_file ya6200.cif
_cod_data_source_block I
_cod_depositor_comments
;
The following automatic conversions were performed:
'_symmetry_cell_setting' value 'Orthorhombic' changed to 'orthorhombic'
according to '/home/saulius/struct/CIF-dictionaries/cif_core.dic'
dictionary named 'cif_core.dic' version 2.4.1 from 2010-06-29.

Automatic conversion script
Id: cif_fix_enum 1527 2010-12-29 10:47:43Z saulius 

The following automatic conversions were performed:

'_symmetry_cell_setting' value 'Orthorhombic' changed to
'orthorhombic' according to
/home/saulius/struct/CIF-dictionaries/cif_core.dic dictionary named
'cif_core.dic' version 2.4.1 from 2010-06-29.

Automatic conversion script
Id: cif_fix_values 1715 2011-07-08 13:25:40Z adriana 
;
_cod_original_formula_sum 'C4 H11 Cl1 Si1'
_cod_database_code 2203530
_cod_database_fobs_code 2203530

loop_
_symmetry_equiv_pos_as_xyz
x,y,z
-x+1/2,y+1/2,z+1/2
x+1/2,-y+1/2,z
-x,-y,z+1/2

loop_
_atom_site_label
_atom_site_fract_x
_atom_site_fract_y
_atom_site_fract_z
_atom_site_U_iso_or_equiv
_atom_site_adp_type
_atom_site_occupancy
_atom_site_type_symbol
Cl1 0.09384(8) 0.28224(18) -0.33332(15) 0.0602 Uani 1.0000 Cl
Si1 0.14648(6) 0.17201(14) 0.00888(17) 0.0327 Uani 1.0000 Si
C1 0.0582(3) 0.3037(6) -0.1281(5) 0.0430 Uani 1.0000 C
C2 0.2681(3) 0.2813(6) -0.0252(5) 0.0492 Uani 1.0000 C
C3 0.1468(3) -0.1149(6) -0.0303(5) 0.0464 Uani 1.0000 C
C4 0.1032(3) 0.2305(7) 0.2146(5) 0.0522 Uani 1.0000 C
H11 0.0538 0.4553 -0.0993 0.0516 Uiso 1.0000 H
H12 -0.0064 0.2366 -0.1147 0.0516 Uiso 1.0000 H
H21 0.3151 0.2113 0.0476 0.0591 Uiso 1.0000 H
H22 0.2673 0.4351 -0.0034 0.0591 Uiso 1.0000 H
H23 0.2874 0.2561 -0.1382 0.0591 Uiso 1.0000 H
H31 0.1937 -0.1849 0.0426 0.0557 Uiso 1.0000 H
H32 0.1659 -0.1411 -0.1433 0.0557 Uiso 1.0000 H
H33 0.0808 -0.1727 -0.0112 0.0557 Uiso 1.0000 H
H41 0.1477 0.1644 0.2936 0.0629 Uiso 1.0000 H
H42 0.1024 0.3857 0.2311 0.0629 Uiso 1.0000 H
H43 0.0368 0.1733 0.2286 0.0629 Uiso 1.0000 H

loop_
_atom_site_aniso_label
_atom_site_aniso_U_11
_atom_site_aniso_U_22
_atom_site_aniso_U_33
_atom_site_aniso_U_12
_atom_site_aniso_U_13
_atom_site_aniso_U_23
Cl1 0.0550(6) 0.0864(8) 0.0393(6) 0.0021(6) -0.0026(6) 0.0070(7)
Si1 0.0317(4) 0.0313(4) 0.0350(5) 0.0017(4) 0.0013(5) -0.0014(5)
C1 0.041(2) 0.044(2) 0.044(2) 0.0084(17) -0.0020(17) 0.0021(19)
C2 0.039(2) 0.050(2) 0.059(3) -0.0074(17) 0.001(2) -0.001(2)
C3 0.048(2) 0.0382(18) 0.053(3) 0.0006(17) 0.0011(19) -0.0025(17)
C4 0.060(3) 0.058(3) 0.039(2) 0.006(2) 0.0051(19) -0.0053(18)

loop_
_atom_type_symbol
_atom_type_scat_dispersion_real
_atom_type_scat_dispersion_imag
_atom_type_scat_source
'C   ' 0.0033 0.0016 International_Tables_Vol_IV_Table_2.2B
'H   ' 0.0000 0.0000 International_Tables_Vol_IV_Table_2.2B
'Si  ' 0.0817 0.0704 International_Tables_Vol_IV_Table_2.2B
'Cl  ' 0.1484 0.1585 International_Tables_Vol_IV_Table_2.2B

loop_
_geom_angle_atom_site_label_1
_geom_angle_atom_site_label_2
_geom_angle_atom_site_label_3
_geom_angle
_geom_angle_publ_flag
C1 Si1 C2 109.4(2) yes
C1 Si1 C3 109.47(19) yes
C1 Si1 C4 105.5(2) yes
C2 Si1 C3 110.01(19) yes
C2 Si1 C4 111.2(2) yes
C3 Si1 C4 111.18(19) yes
H12 C1 H11 109.474 no
H12 C1 Cl1 108.829 no
H11 C1 Cl1 108.829 no
H12 C1 Si1 108.878 no
H11 C1 Si1 108.891 no
Cl1 C1 Si1 111.9(2) yes
H23 C2 H22 109.553 no
H23 C2 H21 109.488 no
H22 C2 H21 109.551 no
H23 C2 Si1 109.391 no
H22 C2 Si1 109.438 no
H21 C2 Si1 109.407 no
H33 C3 H32 109.483 no
H33 C3 H31 109.471 no
H32 C3 H31 109.508 no
H33 C3 Si1 109.441 no
H32 C3 Si1 109.458 no
H31 C3 Si1 109.467 no
H43 C4 H42 109.610 no
H43 C4 H41 109.690 no
H42 C4 H41 109.489 no
H43 C4 Si1 109.412 no
H42 C4 Si1 109.281 no
H41 C4 Si1 109.344 no

loop_
_geom_bond_atom_site_label_1
_geom_bond_atom_site_label_2
_geom_bond_distance
_geom_bond_publ_flag
Cl1 C1 1.798(5) yes
Si1 C1 1.880(4) yes
Si1 C2 1.848(4) yes
Si1 C3 1.862(4) yes
Si1 C4 1.867(4) yes
C1 H12 1.000 no
C1 H11 1.000 no
C2 H23 1.000 no
C2 H22 0.999 no
C2 H21 1.000 no
C3 H33 1.000 no
C3 H32 1.000 no
C3 H31 1.000 no
C4 H43 0.998 no
C4 H42 1.000 no
C4 H41 0.999 no

loop_
_cod_related_entry_id
_cod_related_entry_database
_cod_related_entry_code
1 ChemSpider 67897
